data_2233320
loop_
_publ_author_name
'Chen, Kew-Yu'
'Chang, Ming-Jen'
'Fang, Tzu-Chien'

_publ_section_title
;
 1-Hydroxy-11<i>H</i>-benzo[<i>b</i>]fluoren-11-one
;
_journal_coeditor_code XU5365
_journal_issue 1
_journal_name_full 'Acta Crystallographica Section E'
_journal_page_first o16
_journal_paper_doi 10.1107/S160053681104760X
_journal_volume 68
_journal_year 2012
_chemical_formula_iupac 'C17 H10 O2'
_chemical_formula_moiety 'C17 H10 O2'
_chemical_formula_sum 'C17 H10 O2'
_chemical_formula_weight 246.25
_chemical_name_systematic
;
1-Hydroxy-11<i>H</i>-benzo[<i>b</i>]fluoren-11-one
;
_space_group_IT_number 14
_symmetry_cell_setting monoclinic
_symmetry_space_group_name_Hall '-P 2ybc'
_symmetry_space_group_name_H-M 'P 1 21/c 1'
_atom_sites_solution_hydrogens geom
_atom_sites_solution_primary direct
_atom_sites_solution_secondary difmap
_audit_creation_method SHELXL-97
_cell_angle_alpha 90.00
_cell_angle_beta 109.188(3)
_cell_angle_gamma 90.00
_cell_formula_units_Z 4
_cell_length_a 12.474(2)
_cell_length_b 6.4401(12)
_cell_length_c 15.601(3)
_cell_measurement_reflns_used 1918
_cell_measurement_temperature 297(2)
_cell_measurement_theta_max 24.645
_cell_measurement_theta_min 2.735
_cell_volume 1183.7(4)
_computing_cell_refinement 'SAINT (Bruker, 2007)'
_computing_data_collection 'SMART (Bruker, 2007)'
_computing_data_reduction 'SAINT (Bruker, 2007)'
_computing_molecular_graphics 'ORTEP-3 for Windows (Farrugia, 1997)'
_computing_publication_material 'WinGX (Farrugia, 1999)'
_computing_structure_refinement 'SHELXL97 (Sheldrick, 2008)'
_computing_structure_solution 'SHELXS97 (Sheldrick, 2008)'
_diffrn_ambient_temperature 297(2)
_diffrn_measured_fraction_theta_full 0.994
_diffrn_measured_fraction_theta_max 0.994
_diffrn_measurement_device_type 'Bruker SMART 1000 CCD area-detector'
_diffrn_measurement_method '\f and \w scans'
_diffrn_radiation_monochromator graphite
_diffrn_radiation_type MoK\a
_diffrn_radiation_wavelength 0.71073
_diffrn_reflns_av_R_equivalents 0.0870
_diffrn_reflns_av_sigmaI/netI 0.0574
_diffrn_reflns_limit_h_max 15
_diffrn_reflns_limit_h_min -14
_diffrn_reflns_limit_k_max 7
_diffrn_reflns_limit_k_min -7
_diffrn_reflns_limit_l_max 16
_diffrn_reflns_limit_l_min -19
_diffrn_reflns_number 6331
_diffrn_reflns_theta_full 26.00
_diffrn_reflns_theta_max 26.00
_diffrn_reflns_theta_min 1.73
_exptl_absorpt_coefficient_mu 0.090
_exptl_absorpt_correction_type none
_exptl_crystal_colour yellow
_exptl_crystal_density_diffrn 1.382
_exptl_crystal_density_method 'not measured'
_exptl_crystal_description parallelepiped
_exptl_crystal_F_000 512
_exptl_crystal_size_max 0.42
_exptl_crystal_size_mid 0.22
_exptl_crystal_size_min 0.12
_refine_diff_density_max 0.188
_refine_diff_density_min -0.164
_refine_ls_extinction_method none
_refine_ls_goodness_of_fit_ref 1.025
_refine_ls_hydrogen_treatment mixed
_refine_ls_matrix_type full
_refine_ls_number_parameters 176
_refine_ls_number_reflns 2310
_refine_ls_number_restraints 0
_refine_ls_restrained_S_all 1.025
_refine_ls_R_factor_all 0.0955
_refine_ls_R_factor_gt 0.0469
_refine_ls_shift/su_max 0.000
_refine_ls_shift/su_mean 0.000
_refine_ls_structure_factor_coef Fsqd
_refine_ls_weighting_details 'calc w=1/[\s^2^(Fo^2^)+(0.0642P)^2^+0.2285P] where P=(Fo^2^+2Fc^2^)/3'
_refine_ls_weighting_scheme calc
_refine_ls_wR_factor_gt 0.1216
_refine_ls_wR_factor_ref 0.1526
_reflns_number_gt 1322
_reflns_number_total 2310
_reflns_threshold_expression I>2sigma(I)
_cod_data_source_file xu5365.cif
_cod_data_source_block I
_cod_original_cell_volume 1183.6(4)
_cod_original_sg_symbol_Hall '-p 2ybc'
_cod_original_sg_symbol_H-M 'P 21/c'
_cod_database_code 2233320
_cod_database_fobs_code 2233320

loop_
_symmetry_equiv_pos_as_xyz
'x, y, z'
'-x, y+1/2, -z+1/2'
'-x, -y, -z'
'x, -y-1/2, z-1/2'

loop_
_atom_site_type_symbol
_atom_site_label
_atom_site_fract_x
_atom_site_fract_y
_atom_site_fract_z
_atom_site_U_iso_or_equiv
_atom_site_adp_type
_atom_site_calc_flag
_atom_site_refinement_flags
_atom_site_occupancy
_atom_site_symmetry_multiplicity
O O1 0.66186(16) -0.4250(3) 0.11797(12) 0.0730(6) Uani d . 1 1
O O2 0.88146(17) -0.3141(4) 0.24218(14) 0.0836(6) Uani d . 1 1
H H2A 0.816(3) -0.412(6) 0.194(3) 0.147(15) Uiso d . 1 1
C C1 0.6346(2) -0.2548(4) 0.14017(15) 0.0515(6) Uani d . 1 1
C C2 0.52192(19) -0.1511(3) 0.10894(14) 0.0466(6) Uani d . 1 1
C C3 0.4220(2) -0.2150(4) 0.04737(15) 0.0527(6) Uani d . 1 1
H H3A 0.4171 -0.3429 0.0187 0.063 Uiso calc R 1 1
C C4 0.3259(2) -0.0847(4) 0.02760(14) 0.0505(6) Uani d . 1 1
C C5 0.2190(2) -0.1414(5) -0.03430(16) 0.0656(7) Uani d . 1 1
H H5A 0.2111 -0.2688 -0.0638 0.079 Uiso calc R 1 1
C C6 0.1281(2) -0.0144(6) -0.05160(18) 0.0764(9) Uani d . 1 1
H H6A 0.0587 -0.0549 -0.0928 0.092 Uiso calc R 1 1
C C7 0.1378(2) 0.1778(6) -0.00777(19) 0.0774(9) Uani d . 1 1
H H7A 0.0747 0.2637 -0.0195 0.093 Uiso calc R 1 1
C C8 0.2396(2) 0.2395(4) 0.05214(17) 0.0655(7) Uani d . 1 1
H H8A 0.2452 0.3682 0.0803 0.079 Uiso calc R 1 1
C C9 0.33640(19) 0.1115(4) 0.07200(14) 0.0516(6) Uani d . 1 1
C C10 0.4427(2) 0.1731(4) 0.13508(15) 0.0538(6) Uani d . 1 1
H H10A 0.4497 0.3015 0.1637 0.065 Uiso calc R 1 1
C C11 0.53325(19) 0.0456(3) 0.15340(14) 0.0478(6) Uani d . 1 1
C C12 0.65335(19) 0.0694(4) 0.21356(13) 0.0485(6) Uani d . 1 1
C C13 0.7106(2) 0.2252(4) 0.26996(16) 0.0631(7) Uani d . 1 1
H H13A 0.6733 0.3451 0.2778 0.076 Uiso calc R 1 1
C C14 0.8266(2) 0.1985(5) 0.31532(18) 0.0714(8) Uani d . 1 1
H H14A 0.8664 0.3039 0.3533 0.086 Uiso calc R 1 1
C C15 0.8842(2) 0.0228(5) 0.30603(18) 0.0714(8) Uani d . 1 1
H H15A 0.9617 0.0115 0.3366 0.086 Uiso calc R 1 1
C C16 0.8262(2) -0.1378(4) 0.25083(16) 0.0602(7) Uani d . 1 1
C C17 0.71100(19) -0.1116(4) 0.20486(14) 0.0490(6) Uani d . 1 1

loop_
_atom_site_aniso_label
_atom_site_aniso_U_11
_atom_site_aniso_U_22
_atom_site_aniso_U_33
_atom_site_aniso_U_12
_atom_site_aniso_U_13
_atom_site_aniso_U_23
O1 0.0818(13) 0.0622(12) 0.0679(12) 0.0176(10) 0.0151(10) -0.0086(9)
O2 0.0615(12) 0.1010(16) 0.0844(14) 0.0228(12) 0.0186(10) 0.0023(12)
C1 0.0613(15) 0.0508(14) 0.0419(12) 0.0043(12) 0.0163(11) 0.0011(10)
C2 0.0527(14) 0.0471(13) 0.0392(11) 0.0003(11) 0.0140(10) -0.0014(10)
C3 0.0620(15) 0.0513(14) 0.0431(12) 0.0013(12) 0.0151(11) -0.0029(10)
C4 0.0537(14) 0.0595(15) 0.0379(11) 0.0019(11) 0.0146(10) 0.0028(10)
C5 0.0568(16) 0.0860(19) 0.0495(14) -0.0037(15) 0.0114(12) 0.0012(13)
C6 0.0502(16) 0.116(3) 0.0570(16) 0.0029(17) 0.0098(13) 0.0123(17)
C7 0.0581(18) 0.108(3) 0.0659(18) 0.0236(17) 0.0205(14) 0.0195(18)
C8 0.0675(18) 0.0757(18) 0.0571(15) 0.0177(14) 0.0256(14) 0.0093(13)
C9 0.0511(14) 0.0645(16) 0.0410(12) 0.0086(12) 0.0174(11) 0.0086(11)
C10 0.0636(16) 0.0537(14) 0.0463(13) 0.0024(13) 0.0211(11) -0.0014(11)
C11 0.0539(14) 0.0511(14) 0.0402(12) 0.0016(11) 0.0177(10) 0.0006(10)
C12 0.0541(14) 0.0552(14) 0.0371(11) -0.0062(11) 0.0161(10) 0.0012(10)
C13 0.0717(19) 0.0627(16) 0.0529(14) -0.0096(14) 0.0176(13) -0.0059(12)
C14 0.0688(19) 0.080(2) 0.0587(16) -0.0256(16) 0.0121(14) -0.0024(14)
C15 0.0489(15) 0.101(2) 0.0588(16) -0.0135(16) 0.0096(12) 0.0049(16)
C16 0.0574(16) 0.0745(18) 0.0506(14) 0.0049(14) 0.0202(12) 0.0085(13)
C17 0.0492(14) 0.0589(15) 0.0384(11) -0.0019(11) 0.0137(10) 0.0009(10)

loop_
_atom_type_symbol
_atom_type_description
_atom_type_scat_dispersion_real
_atom_type_scat_dispersion_imag
_atom_type_scat_source
C C 0.0033 0.0016 'International Tables Vol C Tables 4.2.6.8 and 6.1.1.4'
H H 0.0000 0.0000 'International Tables Vol C Tables 4.2.6.8 and 6.1.1.4'
O O 0.0106 0.0060 'International Tables Vol C Tables 4.2.6.8 and 6.1.1.4'

loop_
_geom_angle_atom_site_label_1
_geom_angle_atom_site_label_2
_geom_angle_atom_site_label_3
_geom_angle
C16 O2 H2A 105(2)
O1 C1 C17 125.3(2)
O1 C1 C2 128.8(2)
C17 C1 C2 105.9(2)
C3 C2 C11 122.1(2)
C3 C2 C1 130.0(2)
C11 C2 C1 107.90(19)
C2 C3 C4 119.3(2)
C2 C3 H3A 120.4
C4 C3 H3A 120.4
C3 C4 C5 122.5(2)
C3 C4 C9 119.0(2)
C5 C4 C9 118.5(2)
C6 C5 C4 121.4(3)
C6 C5 H5A 119.3
C4 C5 H5A 119.3
C5 C6 C7 120.3(3)
C5 C6 H6A 119.8
C7 C6 H6A 119.8
C8 C7 C6 120.3(3)
C8 C7 H7A 119.9
C6 C7 H7A 119.9
C7 C8 C9 121.1(3)
C7 C8 H8A 119.4
C9 C8 H8A 119.4
C10 C9 C8 121.7(2)
C10 C9 C4 119.9(2)
C8 C9 C4 118.4(2)
C11 C10 C9 120.1(2)
C11 C10 H10A 119.9
C9 C10 H10A 119.9
C10 C11 C2 119.6(2)
C10 C11 C12 132.0(2)
C2 C11 C12 108.37(19)
C13 C12 C17 119.8(2)
C13 C12 C11 133.1(2)
C17 C12 C11 107.16(19)
C12 C13 C14 118.0(3)
C12 C13 H13A 121.0
C14 C13 H13A 121.0
C15 C14 C13 122.6(3)
C15 C14 H14A 118.7
C13 C14 H14A 118.7
C14 C15 C16 119.7(2)
C14 C15 H15A 120.2
C16 C15 H15A 120.2
O2 C16 C17 121.5(2)
O2 C16 C15 120.5(2)
C17 C16 C15 118.0(3)
C16 C17 C12 121.9(2)
C16 C17 C1 127.4(2)
C12 C17 C1 110.7(2)

loop_
_geom_bond_atom_site_label_1
_geom_bond_atom_site_label_2
_geom_bond_distance
O1 C1 1.231(3)
O2 C16 1.358(3)
O2 H2A 1.11(4)
C1 C17 1.465(3)
C1 C2 1.486(3)
C2 C3 1.364(3)
C2 C11 1.429(3)
C3 C4 1.412(3)
C3 H3A 0.9300
C4 C5 1.413(3)
C4 C9 1.426(3)
C5 C6 1.352(4)
C5 H5A 0.9300
C6 C7 1.399(4)
C6 H6A 0.9300
C7 C8 1.365(4)
C7 H7A 0.9300
C8 C9 1.409(3)
C8 H8A 0.9300
C9 C10 1.423(3)
C10 C11 1.349(3)
C10 H10A 0.9300
C11 C12 1.492(3)
C12 C13 1.370(3)
C12 C17 1.400(3)
C13 C14 1.397(4)
C13 H13A 0.9300
C14 C15 1.374(4)
C14 H14A 0.9300
C15 C16 1.387(4)
C15 H15A 0.9300
C16 C17 1.390(3)

loop_
_geom_hbond_atom_site_label_D
_geom_hbond_atom_site_label_H
_geom_hbond_atom_site_label_A
_geom_hbond_site_symmetry_A
_geom_hbond_distance_DH
_geom_hbond_distance_HA
_geom_hbond_distance_DA
_geom_hbond_angle_DHA
O2 H2A O1 1_555 1.11(4) 1.90(4) 2.877(3) 145(3)
C3 H3A O1 3_645 0.93 2.52 3.369(3) 151

loop_
_geom_torsion_atom_site_label_1
_geom_torsion_atom_site_label_2
_geom_torsion_atom_site_label_3
_geom_torsion_atom_site_label_4
_geom_torsion
O1 C1 C2 C3 -1.4(4)
C17 C1 C2 C3 178.4(2)
O1 C1 C2 C11 -179.3(2)
C17 C1 C2 C11 0.5(2)
C11 C2 C3 C4 -1.0(3)
C1 C2 C3 C4 -178.6(2)
C2 C3 C4 C5 -179.0(2)
C2 C3 C4 C9 0.7(3)
C3 C4 C5 C6 179.5(2)
C9 C4 C5 C6 -0.1(3)
C4 C5 C6 C7 -0.3(4)
C5 C6 C7 C8 0.7(4)
C6 C7 C8 C9 -0.7(4)
C7 C8 C9 C10 -179.3(2)
C7 C8 C9 C4 0.3(4)
C3 C4 C9 C10 0.0(3)
C5 C4 C9 C10 179.7(2)
C3 C4 C9 C8 -179.6(2)
C5 C4 C9 C8 0.1(3)
C8 C9 C10 C11 179.1(2)
C4 C9 C10 C11 -0.4(3)
C9 C10 C11 C2 0.2(3)
C9 C10 C11 C12 178.5(2)
C3 C2 C11 C10 0.6(3)
C1 C2 C11 C10 178.7(2)
C3 C2 C11 C12 -178.2(2)
C1 C2 C11 C12 -0.1(2)
C10 C11 C12 C13 0.7(4)
C2 C11 C12 C13 179.2(2)
C10 C11 C12 C17 -179.0(2)
C2 C11 C12 C17 -0.5(2)
C17 C12 C13 C14 1.7(3)
C11 C12 C13 C14 -178.0(2)
C12 C13 C14 C15 -0.6(4)
C13 C14 C15 C16 -1.0(4)
C14 C15 C16 O2 -178.8(2)
C14 C15 C16 C17 1.5(4)
O2 C16 C17 C12 179.8(2)
C15 C16 C17 C12 -0.5(3)
O2 C16 C17 C1 -2.8(4)
C15 C16 C17 C1 176.9(2)
C13 C12 C17 C16 -1.2(3)
C11 C12 C17 C16 178.5(2)
C13 C12 C17 C1 -178.9(2)
C11 C12 C17 C1 0.8(2)
O1 C1 C17 C16 1.4(4)
C2 C1 C17 C16 -178.4(2)
O1 C1 C17 C12 179.0(2)
C2 C1 C17 C12 -0.8(2)

loop_
_cod_related_entry_id
_cod_related_entry_database
_cod_related_entry_code
1 ChemSpider 30657369
